data_7119611
loop_
_publ_author_name
'Coffinet, Micha\"el'
'Massicot, Fabien'
'Joseph, Jomy'
'Behr, Jean-Bernard'
'Jaroschik, Florian'
'Vasse, Jean-Luc'

_publ_section_title
;
 (+)-Camphor-mediated kinetic resolution of allylalanes: a strategy
 towards enantio-enriched cyclohex-2-en-1-ylalane.
;
_journal_issue 1
_journal_name_full 'Chemical communications (Cambridge, England)'
_journal_page_first 111
_journal_page_last 114
_journal_paper_doi 10.1039/c6cc08649g
_journal_volume 53
_journal_year 2016
_chemical_absolute_configuration ad
_chemical_formula_sum 'C30 H34 N2 O9'
_chemical_formula_weight 566.59
_chemical_name_systematic
;
 ?
;
_space_group_IT_number 4
_symmetry_cell_setting monoclinic
_symmetry_space_group_name_Hall 'P 2yb'
_symmetry_space_group_name_H-M 'P 1 21 1'
_atom_sites_solution_hydrogens geom
_atom_sites_solution_primary direct
_atom_sites_solution_secondary difmap
_audit_creation_method SHELXL-97
_audit_update_record
;
2016-09-23 deposited with the CCDC.
2016-11-14 downloaded from the CCDC.
;
_cell_angle_alpha 90.0000(0)
_cell_angle_beta 111.3710(10)
_cell_angle_gamma 90.0000(0)
_cell_formula_units_Z 2
_cell_length_a 9.7362(3)
_cell_length_b 11.7081(3)
_cell_length_c 13.2219(5)
_cell_measurement_reflns_used 9828
_cell_measurement_temperature 100(2)
_cell_measurement_theta_max 74.50
_cell_measurement_theta_min 3.59
_cell_volume 1403.56(8)
_computing_cell_refinement 'Bruker SAINT'
_computing_data_collection 'Bruker APEX2'
_computing_data_reduction 'Bruker SAINT'
_computing_molecular_graphics 'Ortep-3 for Windows (Farrugia, 1997)'
_computing_publication_material 'WinGX publication routines (Farrugia, 1999)'
_computing_structure_refinement 'SHELXL-97 (Sheldrick, 1997)'
_computing_structure_solution 'SHELXS-97 (Sheldrick 2008)'
_diffrn_ambient_temperature 100(2)
_diffrn_measured_fraction_theta_full 0.997
_diffrn_measured_fraction_theta_max 0.997
_diffrn_measurement_device_type CMOS
_diffrn_measurement_method '\f and \w scans'
_diffrn_radiation_monochromator 'multilayer mirrors'
_diffrn_radiation_source microsource
_diffrn_radiation_type CuK\a
_diffrn_radiation_wavelength 1.54178
_diffrn_reflns_av_R_equivalents 0.0355
_diffrn_reflns_av_sigmaI/netI 0.0265
_diffrn_reflns_limit_h_max 12
_diffrn_reflns_limit_h_min -11
_diffrn_reflns_limit_k_max 14
_diffrn_reflns_limit_k_min -14
_diffrn_reflns_limit_l_max 16
_diffrn_reflns_limit_l_min -16
_diffrn_reflns_number 29742
_diffrn_reflns_theta_full 74.49
_diffrn_reflns_theta_max 74.49
_diffrn_reflns_theta_min 3.59
_diffrn_standards_number 0
_exptl_absorpt_coefficient_mu 0.827
_exptl_absorpt_correction_type none
_exptl_crystal_colour colourless
_exptl_crystal_density_diffrn 1.341
_exptl_crystal_density_method 'not measured'
_exptl_crystal_description prismatic
_exptl_crystal_F_000 600
_exptl_crystal_size_max 0.2
_exptl_crystal_size_mid 0.14
_exptl_crystal_size_min 0.12
_refine_diff_density_max 0.160
_refine_diff_density_min -0.208
_refine_diff_density_rms 0.042
_refine_ls_abs_structure_details 'Flack H D (1983), Acta Cryst. A39, 876-881'
_refine_ls_abs_structure_Flack 0.07(10)
_refine_ls_extinction_method none
_refine_ls_goodness_of_fit_ref 1.038
_refine_ls_hydrogen_treatment mixed
_refine_ls_matrix_type full
_refine_ls_number_parameters 374
_refine_ls_number_reflns 5648
_refine_ls_number_restraints 1
_refine_ls_restrained_S_all 1.038
_refine_ls_R_factor_all 0.0301
_refine_ls_R_factor_gt 0.0287
_refine_ls_shift/su_max 0.004
_refine_ls_shift/su_mean 0.001
_refine_ls_structure_factor_coef Fsqd
_refine_ls_weighting_details 'calc w=1/[\s^2^(Fo^2^)+(0.0346P)^2^+0.3514P] where P=(Fo^2^+2Fc^2^)/3'
_refine_ls_weighting_scheme calc
_refine_ls_wR_factor_gt 0.0696
_refine_ls_wR_factor_ref 0.0707
_reflns_number_gt 5477
_reflns_number_total 5648
_reflns_threshold_expression >2sigma(I)
_cod_data_source_file c6cc08649g2.cif
_cod_data_source_block cu_16jlv003_0ma
_cod_original_sg_symbol_H-M P2(1)
_cod_database_code 7119611

loop_
_symmetry_equiv_pos_as_xyz
'x, y, z'
'-x, y+1/2, -z'

loop_
_atom_site_label
_atom_site_type_symbol
_atom_site_fract_x
_atom_site_fract_y
_atom_site_fract_z
_atom_site_U_iso_or_equiv
_atom_site_adp_type
_atom_site_occupancy
_atom_site_symmetry_multiplicity
_atom_site_calc_flag
_atom_site_refinement_flags
O6 O 0.93978(10) 0.38548(8) 0.71365(7) 0.01263(18) Uani 1 1 d .
O7 O 1.13671(11) 0.50169(8) 0.74970(8) 0.0175(2) Uani 1 1 d .
O2 O 0.96228(10) 0.21935(8) 0.56821(7) 0.01558(19) Uani 1 1 d .
O3 O 0.95007(12) 0.39636(8) 0.49610(8) 0.0194(2) Uani 1 1 d .
O1 O 0.98840(10) 0.31202(7) 0.94435(7) 0.01524(19) Uani 1 1 d .
H1 H 1.0612 0.2745 0.9849 0.023 Uiso 1 1 calc R
O4 O 0.34976(14) 0.06737(10) 0.12743(10) 0.0331(3) Uani 1 1 d .
O8 O 0.47654(15) 0.82474(11) 0.46482(10) 0.0411(3) Uani 1 1 d .
O5 O 0.28784(15) 0.24510(11) 0.10342(11) 0.0439(3) Uani 1 1 d .
N2 N 0.60144(16) 0.84921(11) 0.52632(10) 0.0260(3) Uani 1 1 d .
N1 N 0.37127(15) 0.16800(11) 0.15195(10) 0.0233(3) Uani 1 1 d .
O9 O 0.64526(17) 0.94783(10) 0.55110(13) 0.0439(3) Uani 1 1 d .
C24 C 1.00542(15) 0.48644(11) 0.71464(10) 0.0135(3) Uani 1 1 d .
C1 C 0.88589(14) 0.23639(10) 0.86843(10) 0.0124(2) Uani 1 1 d .
C25 C 0.89501(15) 0.57875(11) 0.66613(10) 0.0140(2) Uani 1 1 d .
C12 C 1.03809(13) 0.28836(10) 0.75307(10) 0.0126(2) Uani 1 1 d .
H12 H 1.1251 0.3130 0.8174 0.015 Uiso 1 1 calc R
C17 C 0.90058(15) 0.30130(11) 0.49487(10) 0.0158(3) Uani 1 1 d .
C18 C 0.76099(15) 0.26166(11) 0.40883(10) 0.0159(3) Uani 1 1 d .
C6 C 0.74155(14) 0.30412(11) 0.80636(10) 0.0145(2) Uani 1 1 d .
H6A H 0.7493 0.3839 0.8327 0.017 Uiso 1 1 calc R
H6B H 0.7211 0.3049 0.7273 0.017 Uiso 1 1 calc R
C26 C 0.74725(16) 0.55547(12) 0.60735(10) 0.0163(3) Uani 1 1 d .
H26 H 0.7127 0.4789 0.5994 0.020 Uiso 1 1 calc R
C21 C 0.50699(16) 0.20022(12) 0.24297(11) 0.0181(3) Uani 1 1 d .
C11 C 0.95784(14) 0.19234(11) 0.78810(10) 0.0118(2) Uani 1 1 d .
H11 H 0.8771 0.1635 0.7217 0.014 Uiso 1 1 calc R
C19 C 0.72699(16) 0.14636(11) 0.38752(11) 0.0174(3) Uani 1 1 d .
H19 H 0.7912 0.0895 0.4309 0.021 Uiso 1 1 calc R
C16 C 1.07277(15) 0.09596(11) 0.83052(10) 0.0154(3) Uani 1 1 d .
H16A H 1.1583 0.1247 0.8925 0.018 Uiso 1 1 calc R
H16B H 1.0285 0.0318 0.8569 0.018 Uiso 1 1 calc R
C27 C 0.64984(16) 0.64416(12) 0.56015(11) 0.0186(3) Uani 1 1 d .
H27 H 0.5491 0.6293 0.5185 0.022 Uiso 1 1 calc R
C2 C 0.82850(15) 0.14251(11) 0.92877(10) 0.0143(3) Uani 1 1 d .
C22 C 0.53628(16) 0.31541(12) 0.26391(11) 0.0213(3) Uani 1 1 d .
H22 H 0.4696 0.3719 0.2221 0.026 Uiso 1 1 calc R
C7 C 0.69903(16) 0.20600(12) 0.95104(12) 0.0192(3) Uani 1 1 d .
C23 C 0.66522(17) 0.34572(12) 0.34730(11) 0.0201(3) Uani 1 1 d .
H23 H 0.6888 0.4241 0.3628 0.024 Uiso 1 1 calc R
C20 C 0.59937(16) 0.11494(12) 0.30292(12) 0.0194(3) Uani 1 1 d .
H20 H 0.5758 0.0367 0.2864 0.023 Uiso 1 1 calc R
C3 C 0.73861(15) 0.05556(11) 0.84153(11) 0.0170(3) Uani 1 1 d .
H3A H 0.7117 -0.0119 0.8755 0.020 Uiso 1 1 calc R
H3B H 0.7951 0.0299 0.7968 0.020 Uiso 1 1 calc R
C30 C 0.94621(16) 0.69146(12) 0.68006(11) 0.0181(3) Uani 1 1 d .
H30 H 1.0474 0.7068 0.7201 0.022 Uiso 1 1 calc R
C13 C 1.09148(14) 0.25176(11) 0.66268(10) 0.0148(3) Uani 1 1 d .
H13 H 1.1441 0.3166 0.6433 0.018 Uiso 1 1 calc R
C28 C 0.70401(16) 0.75478(12) 0.57557(11) 0.0190(3) Uani 1 1 d .
C10 C 0.94288(16) 0.09014(11) 1.02934(11) 0.0180(3) Uani 1 1 d .
H10A H 0.8955 0.0333 1.0603 0.027 Uiso 1 1 calc R
H10B H 0.9870 0.1501 1.0831 0.027 Uiso 1 1 calc R
H10C H 1.0199 0.0532 1.0096 0.027 Uiso 1 1 calc R
C29 C 0.84971(17) 0.78094(12) 0.63560(12) 0.0219(3) Uani 1 1 d .
H29 H 0.8826 0.8579 0.6461 0.026 Uiso 1 1 calc R
C9 C 0.74306(18) 0.30859(13) 1.02846(12) 0.0248(3) Uani 1 1 d .
H9A H 0.6541 0.3481 1.0280 0.037 Uiso 1 1 calc R
H9B H 0.8034 0.3613 1.0047 0.037 Uiso 1 1 calc R
H9C H 0.7998 0.2819 1.1022 0.037 Uiso 1 1 calc R
C5 C 0.62050(15) 0.23953(12) 0.83118(11) 0.0183(3) Uani 1 1 d .
H5 H 0.5274 0.2840 0.8161 0.022 Uiso 1 1 calc R
C15 C 1.12551(16) 0.05289(11) 0.74144(11) 0.0185(3) Uani 1 1 d .
H15A H 1.1998 -0.0080 0.7714 0.022 Uiso 1 1 calc R
H15B H 1.0411 0.0195 0.6817 0.022 Uiso 1 1 calc R
C4 C 0.59904(16) 0.12349(12) 0.77197(12) 0.0209(3) Uani 1 1 d .
H4A H 0.5946 0.1329 0.6964 0.025 Uiso 1 1 calc R
H4B H 0.5080 0.0851 0.7709 0.025 Uiso 1 1 calc R
C14 C 1.19288(16) 0.14873(12) 0.69662(12) 0.0188(3) Uani 1 1 d .
H14A H 1.2878 0.1722 0.7527 0.023 Uiso 1 1 calc R
H14B H 1.2135 0.1201 0.6331 0.023 Uiso 1 1 calc R
C8 C 0.60588(18) 0.12766(14) 0.99424(14) 0.0283(3) Uani 1 1 d .
H8A H 0.6641 0.1050 1.0690 0.042 Uiso 1 1 calc R
H8B H 0.5768 0.0594 0.9484 0.042 Uiso 1 1 calc R
H8C H 0.5174 0.1687 0.9928 0.042 Uiso 1 1 calc R

loop_
_atom_site_aniso_label
_atom_site_aniso_U_11
_atom_site_aniso_U_22
_atom_site_aniso_U_33
_atom_site_aniso_U_23
_atom_site_aniso_U_13
_atom_site_aniso_U_12
O6 0.0121(4) 0.0097(4) 0.0150(4) 0.0016(3) 0.0037(3) -0.0008(3)
O7 0.0127(5) 0.0176(5) 0.0208(5) 0.0007(4) 0.0043(4) -0.0026(4)
O2 0.0173(5) 0.0151(5) 0.0131(4) 0.0006(3) 0.0042(4) 0.0008(3)
O3 0.0241(5) 0.0174(5) 0.0155(4) 0.0015(4) 0.0056(4) -0.0031(4)
O1 0.0157(5) 0.0120(4) 0.0156(4) -0.0024(3) 0.0028(4) -0.0014(3)
O4 0.0319(6) 0.0238(6) 0.0347(6) -0.0004(5) 0.0015(5) -0.0109(5)
O8 0.0427(8) 0.0356(7) 0.0319(6) -0.0004(5) -0.0020(5) 0.0210(6)
O5 0.0327(7) 0.0264(6) 0.0483(8) 0.0001(5) -0.0142(6) 0.0020(5)
N2 0.0358(8) 0.0212(6) 0.0242(6) 0.0064(5) 0.0147(6) 0.0117(5)
N1 0.0215(6) 0.0223(6) 0.0228(6) 0.0020(5) 0.0042(5) -0.0052(5)
O9 0.0472(8) 0.0175(6) 0.0668(9) 0.0116(6) 0.0208(7) 0.0102(5)
C24 0.0161(7) 0.0144(6) 0.0111(6) -0.0008(5) 0.0062(5) -0.0024(5)
C1 0.0117(6) 0.0101(6) 0.0140(6) -0.0001(5) 0.0031(5) -0.0004(5)
C25 0.0172(6) 0.0132(6) 0.0142(6) 0.0004(5) 0.0086(5) -0.0003(5)
C12 0.0106(6) 0.0124(6) 0.0135(5) 0.0030(5) 0.0027(5) 0.0027(5)
C17 0.0195(6) 0.0170(6) 0.0130(6) -0.0002(5) 0.0084(5) 0.0022(5)
C18 0.0196(7) 0.0162(6) 0.0135(6) -0.0001(5) 0.0079(5) -0.0010(5)
C6 0.0131(6) 0.0127(6) 0.0173(6) 0.0028(5) 0.0050(5) 0.0033(5)
C26 0.0181(7) 0.0149(6) 0.0155(6) -0.0005(5) 0.0058(5) -0.0013(5)
C21 0.0187(7) 0.0197(7) 0.0166(6) -0.0017(5) 0.0071(5) -0.0034(5)
C11 0.0109(6) 0.0110(6) 0.0116(5) 0.0008(4) 0.0018(5) 0.0005(5)
C19 0.0206(7) 0.0144(6) 0.0180(6) 0.0006(5) 0.0080(5) 0.0026(5)
C16 0.0149(6) 0.0145(6) 0.0156(6) 0.0013(5) 0.0040(5) 0.0026(5)
C27 0.0177(7) 0.0203(7) 0.0172(6) 0.0006(5) 0.0054(5) 0.0024(5)
C2 0.0164(6) 0.0124(6) 0.0153(6) 0.0009(5) 0.0071(5) 0.0004(5)
C22 0.0222(7) 0.0163(7) 0.0218(6) 0.0052(5) 0.0038(6) 0.0017(6)
C7 0.0206(7) 0.0174(6) 0.0231(7) 0.0036(5) 0.0121(6) 0.0031(5)
C23 0.0252(7) 0.0139(6) 0.0192(6) 0.0004(5) 0.0059(6) -0.0017(5)
C20 0.0217(7) 0.0159(6) 0.0209(6) -0.0003(5) 0.0079(6) -0.0008(5)
C3 0.0161(7) 0.0128(6) 0.0213(6) 0.0009(5) 0.0060(5) -0.0027(5)
C30 0.0178(7) 0.0151(6) 0.0231(7) -0.0005(5) 0.0098(6) -0.0037(5)
C13 0.0128(6) 0.0153(6) 0.0161(6) 0.0010(5) 0.0051(5) 0.0012(5)
C28 0.0250(7) 0.0171(6) 0.0185(6) 0.0050(5) 0.0122(6) 0.0072(6)
C10 0.0214(7) 0.0163(6) 0.0162(6) 0.0037(5) 0.0066(5) 0.0007(5)
C29 0.0278(8) 0.0122(6) 0.0315(7) 0.0017(6) 0.0176(6) 0.0000(6)
C9 0.0316(8) 0.0253(7) 0.0220(7) -0.0007(6) 0.0150(6) 0.0060(6)
C5 0.0133(6) 0.0186(7) 0.0230(7) 0.0024(5) 0.0066(5) 0.0021(5)
C15 0.0192(7) 0.0155(6) 0.0208(6) 0.0018(5) 0.0073(5) 0.0069(5)
C4 0.0143(7) 0.0180(7) 0.0264(7) 0.0015(6) 0.0027(5) -0.0013(5)
C14 0.0162(7) 0.0204(7) 0.0219(7) 0.0027(5) 0.0094(5) 0.0065(5)
C8 0.0282(8) 0.0298(8) 0.0356(8) 0.0073(7) 0.0219(7) 0.0027(7)

loop_
_atom_type_symbol
_atom_type_description
_atom_type_scat_dispersion_real
_atom_type_scat_dispersion_imag
_atom_type_scat_source
C C 0.0181 0.0091 'International Tables Vol C Tables 4.2.6.8 and 6.1.1.4'
H H 0.0000 0.0000 'International Tables Vol C Tables 4.2.6.8 and 6.1.1.4'
N N 0.0311 0.0180 'International Tables Vol C Tables 4.2.6.8 and 6.1.1.4'
O O 0.0492 0.0322 'International Tables Vol C Tables 4.2.6.8 and 6.1.1.4'

loop_
_geom_angle_atom_site_label_1
_geom_angle_atom_site_label_2
_geom_angle_atom_site_label_3
_geom_angle
C24 O6 C12 115.86(10)
C17 O2 C13 116.81(10)
O8 N2 O9 123.98(14)
O8 N2 C28 117.83(13)
O9 N2 C28 118.17(14)
O4 N1 O5 123.68(13)
O4 N1 C21 118.67(13)
O5 N1 C21 117.62(12)
O7 C24 O6 124.73(12)
O7 C24 C25 123.71(12)
O6 C24 C25 111.56(11)
O1 C1 C11 108.08(10)
O1 C1 C6 108.53(10)
C11 C1 C6 110.61(10)
O1 C1 C2 111.16(10)
C11 C1 C2 116.42(10)
C6 C1 C2 101.72(10)
C26 C25 C30 120.33(12)
C26 C25 C24 122.29(12)
C30 C25 C24 117.37(12)
O6 C12 C13 107.81(9)
O6 C12 C11 109.87(10)
C13 C12 C11 112.74(10)
O3 C17 O2 125.24(12)
O3 C17 C18 122.91(12)
O2 C17 C18 111.85(11)
C19 C18 C23 120.41(13)
C19 C18 C17 122.55(12)
C23 C18 C17 117.02(12)
C5 C6 C1 104.59(10)
C25 C26 C27 120.12(13)
C20 C21 C22 122.99(13)
C20 C21 N1 118.99(13)
C22 C21 N1 118.02(12)
C12 C11 C16 105.30(10)
C12 C11 C1 111.62(10)
C16 C11 C1 116.15(10)
C20 C19 C18 119.84(13)
C15 C16 C11 111.29(10)
C28 C27 C26 118.10(13)
C10 C2 C3 114.97(11)
C10 C2 C1 116.29(11)
C3 C2 C1 106.86(10)
C10 C2 C7 114.02(11)
C3 C2 C7 100.10(11)
C1 C2 C7 102.73(10)
C23 C22 C21 118.07(13)
C9 C7 C8 106.15(12)
C9 C7 C5 113.61(11)
C8 C7 C5 113.30(13)
C9 C7 C2 116.39(12)
C8 C7 C2 114.00(11)
C5 C7 C2 93.37(10)
C22 C23 C18 120.26(13)
C19 C20 C21 118.40(13)
C2 C3 C4 103.86(11)
C29 C30 C25 120.19(13)
O2 C13 C14 108.07(10)
O2 C13 C12 107.98(10)
C14 C13 C12 111.18(10)
C29 C28 C27 123.16(13)
C29 C28 N2 118.40(13)
C27 C28 N2 118.44(13)
C28 C29 C30 118.07(13)
C6 C5 C7 102.36(11)
C6 C5 C4 107.34(11)
C7 C5 C4 102.85(11)
C14 C15 C16 111.65(11)
C5 C4 C3 102.87(11)
C13 C14 C15 111.96(11)

loop_
_geom_bond_atom_site_label_1
_geom_bond_atom_site_label_2
_geom_bond_distance
O6 C24 1.3416(16)
O6 C12 1.4550(15)
O7 C24 1.2038(17)
O2 C17 1.3406(16)
O2 C13 1.4633(16)
O3 C17 1.2106(17)
O1 C1 1.4344(15)
O4 N1 1.2196(17)
O8 N2 1.225(2)
O5 N1 1.2274(18)
N2 O9 1.2331(19)
N2 C28 1.4730(18)
N1 C21 1.4757(19)
C24 C25 1.4941(18)
C1 C11 1.5579(17)
C1 C6 1.5610(17)
C1 C2 1.5754(17)
C25 C26 1.390(2)
C25 C30 1.3989(18)
C12 C13 1.5280(17)
C12 C11 1.5338(17)
C17 C18 1.4933(19)
C18 C19 1.3940(18)
C18 C23 1.395(2)
C6 C5 1.5332(18)
C26 C27 1.3913(19)
C21 C20 1.384(2)
C21 C22 1.3853(19)
C11 C16 1.5436(17)
C19 C20 1.385(2)
C16 C15 1.5316(18)
C27 C28 1.385(2)
C2 C10 1.5182(18)
C2 C3 1.5482(18)
C2 C7 1.5807(18)
C22 C23 1.382(2)
C7 C9 1.534(2)
C7 C8 1.539(2)
C7 C5 1.539(2)
C3 C4 1.5537(19)
C30 C29 1.387(2)
C13 C14 1.5193(18)
C28 C29 1.384(2)
C5 C4 1.544(2)
C15 C14 1.5244(19)
